data_1562248
loop_
_publ_author_name
'Chen, Mao-Long'
'Shi, Yan-Ru'
'Yang, Yu-Chen'
'Zhou, Zhao-Hui'

_publ_section_title
;
 Acidic 1,3-propanediaminetetraacetato lanthanides with luminescent and
 catalytic ester hydrolysis properties
;
_journal_name_full 'Journal of Solid State Chemistry'
_journal_page_first 265
_journal_page_last 273
_journal_paper_doi 10.1016/j.jssc.2014.07.037
_journal_volume 219
_journal_year 2014
_chemical_formula_moiety 'C11 H27 N2 Nd O13, 2(Cl), 2(H2 O), H O0.4, 0.3(O2)'
_chemical_formula_sum 'C11 H33 Cl2 N2 Nd O16'
_chemical_formula_weight 664.53
_space_group_crystal_system monoclinic
_space_group_IT_number 14
_space_group_name_Hall '-P 2yn'
_space_group_name_H-M_alt 'P 1 21/n 1'
_atom_sites_solution_hydrogens geom
_atom_sites_solution_primary direct
_atom_sites_solution_secondary difmap
_cell_angle_alpha 90.00
_cell_angle_beta 91.149(4)
_cell_angle_gamma 90.00
_cell_formula_units_Z 4
_cell_length_a 10.0731(4)
_cell_length_b 23.4237(10)
_cell_length_c 10.0765(4)
_cell_measurement_temperature 173(2)
_cell_volume 2377.06(17)
_computing_molecular_graphics
;
O. V. Dolomanov, L. J. Bourhis, R. J. Gildea, J. A. K. Howard and H. Puschmann,
OLEX2: a complete structure solution, refinement and analysis program.
J. Appl. Cryst. (2009). 42, 339-341.
;
_computing_publication_material
;
O. V. Dolomanov, L. J. Bourhis, R. J. Gildea, J. A. K. Howard and H. Puschmann,
OLEX2: a complete structure solution, refinement and analysis program.
J. Appl. Cryst. (2009). 42, 339-341.
;
_computing_structure_refinement
;
XL, G.M. Sheldrick, Acta Cryst.
(2008). A64, 112-122
;
_computing_structure_solution 'SHELXS-97 (Sheldrick, 1990)'
_diffrn_ambient_temperature 173.15
_diffrn_measured_fraction_theta_full 0.977
_diffrn_measured_fraction_theta_max 0.977
_diffrn_radiation_monochromator graphite
_diffrn_radiation_type 'MO K\a'
_diffrn_radiation_wavelength 0.71073
_diffrn_reflns_av_R_equivalents 0.0661
_diffrn_reflns_av_unetI/netI 0.0679
_diffrn_reflns_limit_h_max 13
_diffrn_reflns_limit_h_min -12
_diffrn_reflns_limit_k_max 29
_diffrn_reflns_limit_k_min -30
_diffrn_reflns_limit_l_max 13
_diffrn_reflns_limit_l_min -12
_diffrn_reflns_number 20198
_diffrn_reflns_theta_full 27.50
_diffrn_reflns_theta_max 27.50
_diffrn_reflns_theta_min 2.89
_diffrn_source 'fine-focus sealed tube'
_diffrn_source_current n/a
_diffrn_source_voltage n/a
_exptl_absorpt_coefficient_mu 2.484
_exptl_absorpt_correction_T_max 0.8859
_exptl_absorpt_correction_T_min 0.6364
_exptl_crystal_density_diffrn 1.857
_exptl_crystal_density_method 'not measured'
_exptl_crystal_F_000 1340
_exptl_crystal_size_max 0.20
_exptl_crystal_size_mid 0.10
_exptl_crystal_size_min 0.05
_refine_diff_density_max 3.348
_refine_diff_density_min -4.821
_refine_diff_density_rms 0.230
_refine_ls_extinction_method none
_refine_ls_goodness_of_fit_ref 1.254
_refine_ls_hydrogen_treatment mixed
_refine_ls_matrix_type full
_refine_ls_number_parameters 324
_refine_ls_number_reflns 5334
_refine_ls_number_restraints 3
_refine_ls_restrained_S_all 1.254
_refine_ls_R_factor_all 0.0883
_refine_ls_R_factor_gt 0.0758
_refine_ls_shift/su_max 0.003
_refine_ls_shift/su_mean 0.000
_refine_ls_structure_factor_coef Fsqd
_refine_ls_weighting_details 'calc w=1/[\s^2^(Fo^2^)+(0.0000P)^2^+58.7265P] where P=(Fo^2^+2Fc^2^)/3'
_refine_ls_weighting_scheme calc
_refine_ls_wR_factor_gt 0.1597
_refine_ls_wR_factor_ref 0.1643
_reflns_number_gt 4605
_reflns_number_total 5334
_reflns_threshold_expression >2sigma(I)
_cod_data_source_file JSSC-2014-219-265.cif
_cod_data_source_block 4
_cod_database_code 1562248

loop_
_space_group_symop_id
_space_group_symop_operation_xyz
1 'x, y, z'
2 '-x+1/2, y+1/2, -z+1/2'
3 '-x, -y, -z'
4 'x-1/2, -y-1/2, z-1/2'

loop_
_atom_site_label
_atom_site_type_symbol
_atom_site_fract_x
_atom_site_fract_y
_atom_site_fract_z
_atom_site_U_iso_or_equiv
_atom_site_adp_type
_atom_site_occupancy
_atom_site_symmetry_multiplicity
_atom_site_calc_flag
_atom_site_refinement_flags
_atom_site_disorder_assembly
_atom_site_disorder_group
Nd1 Nd 0.65655(5) 0.29472(2) 1.43724(5) 0.00972(14) Uani 1 1 d . . .
Cl1 Cl 0.7107(3) 0.13190(12) 1.7250(3) 0.0219(5) Uani 1 1 d . . .
Cl2 Cl 0.6808(3) 0.45538(12) 1.7719(3) 0.0305(6) Uani 1 1 d . . .
C1 C 0.6426(10) 0.1587(4) 1.0732(9) 0.015(2) Uani 1 1 d . . .
H1A H 0.5839 0.1653 0.9947 0.018 Uiso 1 1 calc R . .
H1B H 0.7276 0.1434 1.0407 0.018 Uiso 1 1 calc R . .
C2 C 0.6698(8) 0.2159(4) 1.1398(9) 0.0085(17) Uani 1 1 d . . .
C3 C 0.5059(10) 0.0711(4) 1.0764(11) 0.018(2) Uani 1 1 d . . .
H3A H 0.4808 0.0387 1.1338 0.022 Uiso 1 1 calc R . .
H3B H 0.5666 0.0562 1.0086 0.022 Uiso 1 1 calc R . .
C4 C 0.3833(10) 0.0931(4) 1.0075(10) 0.016(2) Uani 1 1 d . . .
C5 C 1.0226(9) 0.1586(4) 1.4603(10) 0.0123(18) Uani 1 1 d . . .
H5A H 1.0602 0.1431 1.3777 0.015 Uiso 1 1 calc R . .
H5B H 1.0977 0.1661 1.5228 0.015 Uiso 1 1 calc R . .
C6 C 0.9550(8) 0.2149(4) 1.4280(9) 0.0088(17) Uani 1 1 d . . .
C7 C 1.0149(10) 0.0693(4) 1.5919(9) 0.015(2) Uani 1 1 d . . .
H7A H 1.0829 0.0542 1.5317 0.018 Uiso 1 1 calc R . .
H7B H 0.9549 0.0374 1.6143 0.018 Uiso 1 1 calc R . .
C8 C 1.0846(9) 0.0900(4) 1.7200(10) 0.0140(19) Uani 1 1 d . . .
C9 C 0.6809(10) 0.0815(4) 1.2414(10) 0.017(2) Uani 1 1 d . . .
H9A H 0.7401 0.0603 1.1816 0.020 Uiso 1 1 calc R . .
H9B H 0.6348 0.0532 1.2973 0.020 Uiso 1 1 calc R . .
C10 C 0.7654(10) 0.1207(4) 1.3312(9) 0.0144(19) Uani 1 1 d . . .
H10A H 0.8220 0.1457 1.2770 0.017 Uiso 1 1 calc R . .
H10B H 0.7077 0.1449 1.3862 0.017 Uiso 1 1 calc R . .
C11 C 0.8512(9) 0.0817(4) 1.4191(9) 0.0119(18) Uani 1 1 d . . .
H11A H 0.7928 0.0550 1.4670 0.014 Uiso 1 1 calc R . .
H11B H 0.9097 0.0587 1.3622 0.014 Uiso 1 1 calc R . .
N1 N 0.5793(7) 0.1136(3) 1.1590(8) 0.0093(15) Uani 1 1 d . . .
H1 H 0.5200 0.1313 1.2155 0.011 Uiso 1 1 calc R . .
N2 N 0.9360(8) 0.1141(3) 1.5193(8) 0.0122(16) Uani 1 1 d . . .
H2 H 0.8802 0.1317 1.5792 0.015 Uiso 1 1 calc R . .
O1 O 0.6175(6) 0.2262(3) 1.2500(7) 0.0139(14) Uani 1 1 d . . .
O2 O 0.7411(7) 0.2495(3) 1.0762(7) 0.0166(15) Uani 1 1 d . . .
O3 O 0.3410(7) 0.1411(3) 1.0247(7) 0.0158(14) Uani 1 1 d . . .
O4 O 0.3321(8) 0.0533(3) 0.9337(8) 0.0284(19) Uani 1 1 d . . .
H4 H 0.2695 0.0669 0.8874 0.043 Uiso 1 1 calc R . .
O5 O 0.8458(6) 0.2253(3) 1.4841(6) 0.0134(14) Uani 1 1 d . . .
O6 O 1.0151(7) 0.2472(3) 1.3520(7) 0.0173(15) Uani 1 1 d . . .
O7 O 1.0692(7) 0.1392(3) 1.7601(7) 0.0169(15) Uani 1 1 d . . .
O8 O 1.1539(9) 0.0516(3) 1.7735(9) 0.038(2) Uani 1 1 d . . .
O1W O 0.5497(8) 0.3740(3) 1.5605(8) 0.0264(18) Uani 1 1 d . . .
H1WA H 0.6125 0.3960 1.6077 0.040 Uiso 1 1 d R . .
H1WB H 0.5037 0.3998 1.5045 0.040 Uiso 1 1 d R . .
O2W O 0.8251(7) 0.3191(3) 1.2667(7) 0.0152(14) Uani 1 1 d . . .
H2WA H 0.9033 0.3008 1.2831 0.023 Uiso 1 1 d R . .
H2WB H 0.7960 0.3091 1.1841 0.023 Uiso 1 1 d R . .
O3W O 0.4106(6) 0.2895(3) 1.3942(7) 0.0187(15) Uani 1 1 d . . .
H3WA H 0.3654 0.2726 1.4643 0.028 Uiso 1 1 d R . .
H3WB H 0.3729 0.3257 1.3819 0.028 Uiso 1 1 d R . .
O4W O 0.5475(7) 0.2077(3) 1.5270(7) 0.0212(15) Uani 1 1 d . . .
H4WA H 0.5315 0.2118 1.6136 0.032 Uiso 1 1 d R . .
H4WB H 0.4699 0.2017 1.4842 0.032 Uiso 1 1 d R . .
O5W O 0.7089(7) 0.2816(3) 1.6858(6) 0.0184(15) Uani 1 1 d . . .
H5WA H 0.6352 0.2852 1.7329 0.028 Uiso 1 1 d R . .
H5WB H 0.7427 0.2470 1.7005 0.028 Uiso 1 1 d R . .
O6W O 0.3893(8) 0.1455(4) 1.3471(9) 0.033(2) Uani 1 1 d G . .
H6WA H 0.3132 0.1522 1.3080 0.049 Uiso 1 1 d G . .
H6WB H 0.3737 0.1131 1.3861 0.049 Uiso 1 1 d G . .
O7W O 0.8522(10) 0.0576(4) 0.9470(10) 0.040(2) Uani 1 1 d D . .
H7WA H 0.885(14) 0.036(5) 1.008(11) 0.060 Uiso 1 1 d D . .
H7WB H 0.796(12) 0.039(5) 0.901(12) 0.060 Uiso 1 1 d D . .
O8W O 0.640(2) -0.0881(9) 1.418(2) 0.033(5) Uani 0.40 1 d PG . .
H8WA H 0.5702 -0.0676 1.3986 0.050 Uiso 0.50 1 d PG . .
H8WB H 0.6935 -0.0879 1.3514 0.050 Uiso 0.50 1 d PG . .
O8W" O 0.445(3) -0.0156(13) 1.338(3) 0.029(7) Uani 0.30 1 d P . .
O8W' O 0.468(3) 0.0034(14) 1.412(3) 0.030(7) Uani 0.30 1 d P . .

loop_
_atom_site_aniso_label
_atom_site_aniso_U_11
_atom_site_aniso_U_22
_atom_site_aniso_U_33
_atom_site_aniso_U_23
_atom_site_aniso_U_13
_atom_site_aniso_U_12
Nd1 0.0102(2) 0.0091(2) 0.0099(2) 0.0002(2) 0.00106(16) 0.0004(2)
Cl1 0.0201(12) 0.0272(14) 0.0184(12) 0.0015(10) 0.0006(10) 0.0037(10)
Cl2 0.0377(16) 0.0234(14) 0.0309(15) -0.0026(12) 0.0124(13) 0.0008(12)
C1 0.020(5) 0.011(5) 0.013(5) -0.001(4) -0.001(4) -0.008(4)
C2 0.009(4) 0.008(4) 0.009(4) 0.002(3) 0.000(3) 0.003(3)
C3 0.021(5) 0.006(4) 0.027(6) -0.002(4) -0.013(4) 0.000(4)
C4 0.015(5) 0.022(5) 0.012(5) 0.003(4) -0.001(4) 0.002(4)
C5 0.011(4) 0.011(4) 0.015(5) -0.002(4) -0.004(4) 0.002(3)
C6 0.009(4) 0.007(4) 0.011(4) -0.003(3) 0.002(3) -0.003(3)
C7 0.016(5) 0.014(5) 0.014(5) 0.004(4) -0.004(4) 0.006(4)
C8 0.010(4) 0.018(5) 0.014(5) -0.002(4) -0.003(4) -0.002(4)
C9 0.014(5) 0.015(5) 0.021(5) -0.001(4) -0.013(4) 0.001(4)
C10 0.018(5) 0.013(5) 0.012(4) 0.001(4) -0.005(4) 0.004(4)
C11 0.014(4) 0.010(4) 0.011(4) -0.001(4) -0.008(4) -0.001(3)
N1 0.010(4) 0.003(3) 0.015(4) 0.000(3) 0.000(3) -0.002(3)
N2 0.011(4) 0.009(4) 0.016(4) -0.004(3) -0.006(3) 0.007(3)
O1 0.015(3) 0.013(3) 0.014(3) 0.004(3) 0.005(3) 0.001(3)
O2 0.018(4) 0.015(3) 0.017(4) -0.003(3) 0.002(3) -0.003(3)
O3 0.017(3) 0.014(3) 0.017(3) -0.001(3) -0.002(3) 0.002(3)
O4 0.029(4) 0.022(4) 0.033(4) -0.008(3) -0.026(4) 0.000(3)
O5 0.013(3) 0.016(3) 0.012(3) -0.004(3) 0.002(3) 0.003(3)
O6 0.015(3) 0.017(4) 0.020(4) 0.007(3) 0.006(3) 0.004(3)
O7 0.020(4) 0.013(3) 0.018(3) -0.004(3) 0.001(3) 0.002(3)
O8 0.045(5) 0.021(4) 0.045(5) -0.002(4) -0.036(4) 0.012(4)
O1W 0.026(4) 0.021(4) 0.032(4) -0.007(3) -0.006(3) 0.006(3)
O2W 0.013(3) 0.021(4) 0.011(3) -0.002(3) -0.001(3) 0.002(3)
O3W 0.012(3) 0.020(4) 0.024(4) 0.007(3) 0.003(3) 0.001(3)
O4W 0.012(3) 0.027(4) 0.025(4) 0.003(3) 0.006(3) 0.001(3)
O5W 0.021(4) 0.026(4) 0.008(3) -0.002(3) 0.004(3) 0.003(3)
O6W 0.022(4) 0.046(6) 0.030(5) -0.015(4) -0.002(4) 0.002(4)
O7W 0.042(6) 0.031(5) 0.047(6) -0.003(4) 0.004(5) 0.003(4)
O8W 0.052(15) 0.028(11) 0.020(10) -0.005(9) 0.010(10) -0.014(10)
O8W" 0.019(14) 0.032(17) 0.037(18) 0.024(15) 0.019(14) 0.005(12)
O8W' 0.022(15) 0.041(18) 0.028(16) -0.009(14) 0.005(13) 0.012(13)

loop_
_atom_type_symbol
_atom_type_description
_atom_type_scat_dispersion_real
_atom_type_scat_dispersion_imag
_atom_type_scat_source
C C 0.0033 0.0016 'International Tables Vol C Tables 4.2.6.8 and 6.1.1.4'
H H 0.0000 0.0000 'International Tables Vol C Tables 4.2.6.8 and 6.1.1.4'
Cl Cl 0.1484 0.1585 'International Tables Vol C Tables 4.2.6.8 and 6.1.1.4'
N N 0.0061 0.0033 'International Tables Vol C Tables 4.2.6.8 and 6.1.1.4'
Nd Nd -0.1943 3.0179 'International Tables Vol C Tables 4.2.6.8 and 6.1.1.4'
O O 0.0106 0.0060 'International Tables Vol C Tables 4.2.6.8 and 6.1.1.4'

loop_
_geom_angle_atom_site_label_1
_geom_angle_atom_site_label_2
_geom_angle_atom_site_label_3
_geom_angle
_geom_angle_site_symmetry_1
_geom_angle_site_symmetry_3
O1 Nd1 O3 138.2(2) . 4_666
O1 Nd1 O5 80.5(2) . .
O1 Nd1 O7 79.1(2) . 4_565
O1 Nd1 O2W 74.2(2) . .
O1 Nd1 O3W 72.5(2) . .
O1 Nd1 O5W 133.2(2) . .
O3 Nd1 O5 76.9(2) 4_666 .
O3 Nd1 O5W 66.2(2) 4_666 .
O5 Nd1 O5W 66.7(2) . .
O7 Nd1 O3 97.2(2) 4_565 4_666
O7 Nd1 O5 141.0(2) 4_565 .
O7 Nd1 O3W 64.9(2) 4_565 .
O7 Nd1 O5W 146.1(2) 4_565 .
O1W Nd1 O1 142.3(2) . .
O1W Nd1 O3 72.9(2) . 4_666
O1W Nd1 O5 135.6(2) . .
O1W Nd1 O7 75.3(2) . 4_565
O1W Nd1 O2W 118.5(2) . .
O1W Nd1 O3W 71.8(3) . .
O1W Nd1 O4W 103.3(2) . .
O1W Nd1 O5W 71.6(2) . .
O2W Nd1 O3 66.5(2) . 4_666
O2W Nd1 O5 76.0(2) . .
O2W Nd1 O7 66.7(2) . 4_565
O2W Nd1 O3W 124.9(2) . .
O2W Nd1 O5W 124.6(2) . .
O3W Nd1 O3 143.4(2) . 4_666
O3W Nd1 O5 137.3(2) . .
O3W Nd1 O5W 110.2(2) . .
O4W Nd1 O1 71.7(2) . .
O4W Nd1 O3 133.1(2) . 4_666
O4W Nd1 O5 75.2(2) . .
O4W Nd1 O7 127.7(2) . 4_565
O4W Nd1 O2W 138.1(2) . .
O4W Nd1 O3W 65.3(2) . .
O4W Nd1 O5W 68.4(2) . .
N1 C1 C2 115.9(8) . .
O1 C2 C1 118.8(8) . .
O2 C2 C1 115.4(8) . .
O2 C2 O1 125.8(8) . .
N1 C3 C4 115.3(8) . .
O3 C4 C3 122.7(9) . .
O3 C4 O4 127.7(9) . .
O4 C4 C3 109.6(8) . .
N2 C5 C6 115.4(7) . .
O5 C6 C5 117.5(8) . .
O6 C6 C5 116.1(8) . .
O6 C6 O5 126.4(8) . .
N2 C7 C8 114.8(8) . .
O7 C8 C7 120.8(9) . .
O7 C8 O8 127.1(9) . .
O8 C8 C7 112.1(8) . .
N1 C9 C10 112.8(8) . .
C11 C10 C9 106.6(8) . .
N2 C11 C10 113.2(7) . .
C3 N1 C1 110.9(7) . .
C3 N1 C9 107.4(7) . .
C9 N1 C1 112.0(7) . .
C5 N2 C7 112.0(7) . .
C5 N2 C11 114.3(7) . .
C7 N2 C11 105.2(7) . .
C2 O1 Nd1 136.4(6) . .
C4 O3 Nd1 139.1(7) . 4_565
C6 O5 Nd1 133.9(6) . .
C8 O7 Nd1 140.0(6) . 4_666

loop_
_geom_bond_atom_site_label_1
_geom_bond_atom_site_label_2
_geom_bond_distance
_geom_bond_site_symmetry_2
Nd1 O1 2.502(7) .
Nd1 O3 2.534(7) 4_666
Nd1 O5 2.543(7) .
Nd1 O7 2.508(7) 4_565
Nd1 O1W 2.491(7) .
Nd1 O2W 2.506(7) .
Nd1 O3W 2.509(7) .
Nd1 O4W 2.494(7) .
Nd1 O5W 2.567(7) .
C1 C2 1.520(12) .
C1 N1 1.514(11) .
C2 O1 1.262(11) .
C2 O2 1.251(11) .
C3 C4 1.495(13) .
C3 N1 1.485(12) .
C4 O3 1.217(12) .
C4 O4 1.293(12) .
C5 C6 1.516(12) .
C5 N2 1.491(12) .
C6 O5 1.271(10) .
C6 O6 1.243(11) .
C7 C8 1.535(13) .
C7 N2 1.498(11) .
C8 O7 1.232(12) .
C8 O8 1.254(12) .
C9 C10 1.534(13) .
C9 N1 1.507(12) .
C10 C11 1.528(12) .
C11 N2 1.513(11) .
O3 Nd1 2.534(7) 4_565
O7 Nd1 2.508(7) 4_666
O8W" O8W' 0.89(4) .
